data_7018859
loop_
_publ_author_name
'Parast, Mohammad Sadegh Yazdan'
'Morsali, Ali'
'Ebrahimpour, Parisa'

_publ_section_title
;
 Synthesis and characterization of four new thallium(i) tetrazole
 supramolecular compounds with various secondary interactions; new
 precursors for thallium(iii) oxide nano-particles
;
_journal_issue 19
_journal_name_full 'Dalton Transactions'
_journal_page_first 5848
_journal_paper_doi 10.1039/c2dt12259f
_journal_volume 41
_journal_year 2012
_chemical_formula_moiety 'C7 H5 N4 Tl '
_chemical_formula_sum 'C7 H5 N4 Tl'
_chemical_formula_weight 349.52
_chemical_name_systematic
;
?
;
_space_group_IT_number 15
_symmetry_cell_setting monoclinic
_symmetry_space_group_name_Hall '-C 2yc'
_symmetry_space_group_name_H-M 'C 1 2/c 1'
_atom_sites_solution_hydrogens geom
_atom_sites_solution_primary direct
_atom_sites_solution_secondary difmap
_audit_creation_method SHELXL-97
_cell_angle_alpha 90.00
_cell_angle_beta 100.331(4)
_cell_angle_gamma 90.00
_cell_formula_units_Z 8
_cell_length_a 32.979(2)
_cell_length_b 3.8845(2)
_cell_length_c 12.5892(8)
_cell_measurement_reflns_used 4289
_cell_measurement_temperature 100(2)
_cell_measurement_theta_max 29.96
_cell_measurement_theta_min 2.51
_cell_volume 1586.62(16)
_computing_cell_refinement 'Bruker APEX2'
_computing_data_collection 'Bruker APEX2'
_computing_data_reduction 'Bruker SAINT V7.68A'
_computing_molecular_graphics 'Bruker ShelXTL'
_computing_publication_material 'Bruker ShelXTL'
_computing_structure_refinement 'SHELXL-97 (Sheldrick, 2008)'
_computing_structure_solution 'SHELXS-97 (Sheldrick, 2008)'
_diffrn_ambient_temperature 100(2)
_diffrn_measured_fraction_theta_full 0.999
_diffrn_measured_fraction_theta_max 0.999
_diffrn_measurement_device_type 'Bruker Apex II kappa CCD area detector'
_diffrn_measurement_method 'phi and omega scans'
_diffrn_radiation_monochromator graphite
_diffrn_radiation_source 'fine-focus sealed tube'
_diffrn_radiation_type MoK\a
_diffrn_radiation_wavelength 0.71073
_diffrn_reflns_av_R_equivalents 0.0502
_diffrn_reflns_av_sigmaI/netI 0.0345
_diffrn_reflns_limit_h_max 41
_diffrn_reflns_limit_h_min -42
_diffrn_reflns_limit_k_max 5
_diffrn_reflns_limit_k_min -5
_diffrn_reflns_limit_l_max 16
_diffrn_reflns_limit_l_min -16
_diffrn_reflns_number 12978
_diffrn_reflns_theta_full 27.48
_diffrn_reflns_theta_max 27.48
_diffrn_reflns_theta_min 1.64
_exptl_absorpt_coefficient_mu 20.301
_exptl_absorpt_correction_T_max 0.4357
_exptl_absorpt_correction_T_min 0.2018
_exptl_absorpt_correction_type multi-scan
_exptl_absorpt_process_details 'SADABS V2008/1'
_exptl_crystal_colour colourless
_exptl_crystal_density_diffrn 2.926
_exptl_crystal_density_method 'not measured'
_exptl_crystal_description plate
_exptl_crystal_F_000 1248
_exptl_crystal_size_max 0.198
_exptl_crystal_size_mid 0.114
_exptl_crystal_size_min 0.02
_refine_diff_density_max 1.726
_refine_diff_density_min -1.465
_refine_diff_density_rms 0.201
_refine_ls_extinction_method none
_refine_ls_goodness_of_fit_ref 1.064
_refine_ls_hydrogen_treatment constr
_refine_ls_matrix_type full
_refine_ls_number_parameters 110
_refine_ls_number_reflns 1808
_refine_ls_number_restraints 0
_refine_ls_restrained_S_all 1.064
_refine_ls_R_factor_all 0.0418
_refine_ls_R_factor_gt 0.0259
_refine_ls_shift/su_max 0.001
_refine_ls_shift/su_mean 0.000
_refine_ls_structure_factor_coef Fsqd
_refine_ls_weighting_details 'calc w=1/[\s^2^(Fo^2^)+(0.0336P)^2^+7.9586P] where P=(Fo^2^+2Fc^2^)/3'
_refine_ls_weighting_scheme calc
_refine_ls_wR_factor_gt 0.0645
_refine_ls_wR_factor_ref 0.0745
_reflns_number_gt 1299
_reflns_number_total 1808
_reflns_threshold_expression >2sigma(I)
_cod_data_source_file c2dt12259f.txt
_cod_data_source_block sad
_cod_depositor_comments
;
The following automatic conversions were performed:

'_symmetry_cell_setting' value 'Monoclinic' changed to 'monoclinic'
according to /home/saulius/struct/CIF-dictionaries/cif_core.dic
dictionary named 'cif_core.dic' version 2.4.1 from 2010-06-29.

Automatic conversion script
Id: cif_fix_values 1715 2011-07-08 13:25:40Z adriana 
;
_cod_original_cell_volume 1586.64(17)
_cod_original_sg_symbol_Hall '-C 2yc '
_cod_original_sg_symbol_H-M 'C2/c '
_cod_database_code 7018859

loop_
_symmetry_equiv_pos_as_xyz
'x, y, z'
'-x, y, -z+1/2'
'x+1/2, y+1/2, z'
'-x+1/2, y+1/2, -z+1/2'
'-x, -y, -z'
'x, -y, z-1/2'
'-x+1/2, -y+1/2, -z'
'x+1/2, -y+1/2, z-1/2'

loop_
_atom_site_label
_atom_site_type_symbol
_atom_site_fract_x
_atom_site_fract_y
_atom_site_fract_z
_atom_site_U_iso_or_equiv
_atom_site_adp_type
_atom_site_occupancy
_atom_site_symmetry_multiplicity
_atom_site_calc_flag
_atom_site_refinement_flags
C1 C 0.4035(2) 0.3951(14) 0.3528(5) 0.0209(13) Uani 1 1 d .
C2 C 0.3639(2) 0.2723(14) 0.3745(5) 0.0226(13) Uani 1 1 d .
C3 C 0.3358(2) 0.1304(16) 0.2904(6) 0.0293(15) Uani 1 1 d .
H3 H 0.3427 0.1121 0.2205 0.035 Uiso 1 1 calc R
C4 C 0.2978(2) 0.0157(14) 0.3074(7) 0.0345(16) Uani 1 1 d .
H4 H 0.2789 -0.0838 0.2496 0.041 Uiso 1 1 calc R
C5 C 0.2871(2) 0.0462(16) 0.4092(7) 0.0377(17) Uani 1 1 d .
H5 H 0.2610 -0.0308 0.4215 0.045 Uiso 1 1 calc R
C6 C 0.3152(2) 0.1901(17) 0.4921(6) 0.0363(17) Uani 1 1 d .
H6 H 0.3080 0.2122 0.5616 0.044 Uiso 1 1 calc R
C7 C 0.3537(2) 0.3037(15) 0.4760(5) 0.0280(15) Uani 1 1 d .
H7 H 0.3727 0.4011 0.5339 0.034 Uiso 1 1 calc R
N1 N 0.41198(17) 0.4504(13) 0.2540(4) 0.0277(12) Uani 1 1 d .
N2 N 0.45143(18) 0.5619(13) 0.2716(5) 0.0287(12) Uani 1 1 d .
N3 N 0.46601(19) 0.5721(15) 0.3757(5) 0.0317(13) Uani 1 1 d .
N4 N 0.43665(18) 0.4664(13) 0.4302(4) 0.0293(12) Uani 1 1 d .
Tl1 Tl 0.461318(7) 1.00720(5) 0.102581(18) 0.02396(11) Uani 1 1 d .

loop_
_atom_site_aniso_label
_atom_site_aniso_U_11
_atom_site_aniso_U_22
_atom_site_aniso_U_33
_atom_site_aniso_U_23
_atom_site_aniso_U_13
_atom_site_aniso_U_12
C1 0.022(3) 0.013(2) 0.028(3) -0.001(2) 0.005(3) 0.004(2)
C2 0.022(3) 0.015(3) 0.030(3) 0.004(2) 0.002(3) 0.004(2)
C3 0.029(4) 0.024(3) 0.035(4) -0.002(3) 0.005(3) 0.000(3)
C4 0.025(4) 0.020(3) 0.057(4) -0.002(3) 0.000(3) 0.000(3)
C5 0.023(4) 0.030(3) 0.061(5) 0.017(3) 0.012(3) 0.006(3)
C6 0.037(5) 0.033(4) 0.043(4) 0.013(3) 0.017(4) 0.008(3)
C7 0.030(4) 0.023(3) 0.030(3) 0.007(3) 0.004(3) 0.009(3)
N1 0.021(3) 0.034(3) 0.030(3) 0.004(2) 0.009(2) 0.000(2)
N2 0.024(3) 0.033(3) 0.030(3) 0.004(2) 0.007(2) 0.000(2)
N3 0.029(3) 0.033(3) 0.033(3) -0.001(3) 0.005(2) -0.007(2)
N4 0.026(3) 0.035(3) 0.027(3) -0.001(2) 0.006(2) -0.005(3)
Tl1 0.03000(17) 0.01691(15) 0.02576(14) 0.00084(10) 0.00718(10) 0.00131(11)

loop_
_atom_type_symbol
_atom_type_description
_atom_type_scat_dispersion_real
_atom_type_scat_dispersion_imag
_atom_type_scat_source
C C 0.0033 0.0016 'International Tables Vol C Tables 4.2.6.8 and 6.1.1.4'
H H 0.0000 0.0000 'International Tables Vol C Tables 4.2.6.8 and 6.1.1.4'
N N 0.0061 0.0033 'International Tables Vol C Tables 4.2.6.8 and 6.1.1.4'
Tl Tl -2.8358 9.6688 'International Tables Vol C Tables 4.2.6.8 and 6.1.1.4'

loop_
_geom_angle_atom_site_label_1
_geom_angle_atom_site_label_2
_geom_angle_atom_site_label_3
_geom_angle
N1 C1 N4 111.1(6)
N1 C1 C2 124.5(6)
N4 C1 C2 124.4(6)
C7 C2 C3 119.9(6)
C7 C2 C1 121.1(6)
C3 C2 C1 118.9(6)
C4 C3 C2 120.6(7)
C4 C3 H3 119.7
C2 C3 H3 119.7
C3 C4 C5 120.0(7)
C3 C4 H4 120.0
C5 C4 H4 120.0
C6 C5 C4 118.9(7)
C6 C5 H5 120.5
C4 C5 H5 120.5
C5 C6 C7 121.5(7)
C5 C6 H6 119.2
C7 C6 H6 119.2
C2 C7 C6 119.0(7)
C2 C7 H7 120.5
C6 C7 H7 120.5
C1 N1 N2 104.7(5)
N3 N2 N1 110.0(5)
N3 N2 Tl1 131.8(4)
N1 N2 Tl1 108.2(4)
N2 N3 N4 109.3(6)
N3 N4 C1 104.9(5)

loop_
_geom_bond_atom_site_label_1
_geom_bond_atom_site_label_2
_geom_bond_distance
C1 N1 1.340(8)
C1 N4 1.355(8)
C1 C2 1.462(8)
C2 C7 1.384(9)
C2 C3 1.391(9)
C3 C4 1.382(10)
C3 H3 0.9500
C4 C5 1.394(12)
C4 H4 0.9500
C5 C6 1.382(11)
C5 H5 0.9500
C6 C7 1.394(9)
C6 H6 0.9500
C7 H7 0.9500
N1 N2 1.351(8)
N2 N3 1.314(8)
N2 Tl1 2.806(5)
N3 N4 1.347(8)

loop_
_geom_torsion_atom_site_label_1
_geom_torsion_atom_site_label_2
_geom_torsion_atom_site_label_3
_geom_torsion_atom_site_label_4
_geom_torsion
N1 C1 C2 C7 -163.3(6)
N4 C1 C2 C7 17.0(9)
N1 C1 C2 C3 15.0(9)
N4 C1 C2 C3 -164.7(6)
C7 C2 C3 C4 -0.8(9)
C1 C2 C3 C4 -179.1(5)
C2 C3 C4 C5 0.9(9)
C3 C4 C5 C6 -0.3(9)
C4 C5 C6 C7 -0.2(10)
C3 C2 C7 C6 0.2(9)
C1 C2 C7 C6 178.5(5)
C5 C6 C7 C2 0.3(9)
N4 C1 N1 N2 -0.5(7)
C2 C1 N1 N2 179.8(5)
C1 N1 N2 N3 0.2(7)
C1 N1 N2 Tl1 -149.9(4)
N1 N2 N3 N4 0.2(7)
Tl1 N2 N3 N4 140.8(4)
N2 N3 N4 C1 -0.5(7)
N1 C1 N4 N3 0.6(7)
C2 C1 N4 N3 -179.6(5)
